data_2203748
loop_
_publ_author_name
'Khan, Muhammad S.'
'Al-Suti, Mohammed K.'
'Ahrens, Birte'
'Raithby, Paul R.'
'Teat, Simon J.'

_publ_section_title <i>trans</i>-(\m-5,5'-Diethynyl-2,2'-bipyridine)bis[phenylbis(triethylphosphine)platinum(II)]
_journal_issue 6
_journal_name_full 'Acta Crystallographica Section E'
_journal_page_first m735
_journal_page_last m737
_journal_paper_doi 10.1107/S1600536804010359
_journal_volume 60
_journal_year 2004
_chemical_formula_iupac '[Pt2 (C6 H5)2 (C14 H6 N2) (C6 H15 P)4]'
_chemical_formula_moiety 'C50 H76 N2 P4 Pt2'
_chemical_formula_sum 'C50 H76 N2 P4 Pt2'
_chemical_formula_weight 1219.19
_space_group_IT_number 2
_symmetry_cell_setting triclinic
_symmetry_space_group_name_Hall '-P 1'
_symmetry_space_group_name_H-M 'P -1'
_atom_sites_solution_hydrogens geom
_atom_sites_solution_primary direct
_atom_sites_solution_secondary difmap
_audit_creation_method 'WinGX routine CIF_UPDATE'
_cell_angle_alpha 92.130(2)
_cell_angle_beta 90.032(2)
_cell_angle_gamma 94.958(2)
_cell_formula_units_Z 2
_cell_length_a 9.2651(7)
_cell_length_b 16.6840(14)
_cell_length_c 16.8258(14)
_cell_measurement_reflns_used 25942
_cell_measurement_temperature 150(2)
_cell_measurement_theta_max 29.3
_cell_measurement_theta_min 21.7
_cell_volume 2589.4(4)
_computing_cell_refinement 'SAINT (Bruker, 2000)'
_computing_data_collection 'SMART (Bruker, 1998)'
_computing_data_reduction SAINT
_computing_molecular_graphics 'ORTEP-3 for Windows (Farrugia, 1997)'
_computing_publication_material 'WinGX (Farrugia, 1999)'
_computing_structure_refinement 'SHELXL97 (Sheldrick, 1997)'
_computing_structure_solution 'SHELXS97 (Sheldrick, 1997)'
_diffrn_measured_fraction_theta_full 0.893
_diffrn_measured_fraction_theta_max 0.893
_diffrn_measurement_device_type 'Bruker AXS SMART 1K CCD'
_diffrn_measurement_method '\w rotation with narrow frames'
_diffrn_radiation_monochromator 'Silicon 111'
_diffrn_radiation_source 'Daresbury SRS, Station 9.8'
_diffrn_radiation_type synchrotron
_diffrn_radiation_wavelength 0.6941
_diffrn_reflns_av_R_equivalents 0.0237
_diffrn_reflns_limit_h_max 12
_diffrn_reflns_limit_h_min -12
_diffrn_reflns_limit_k_max 23
_diffrn_reflns_limit_k_min -23
_diffrn_reflns_limit_l_max 23
_diffrn_reflns_limit_l_min -23
_diffrn_reflns_number 25942
_diffrn_reflns_theta_full 29.31
_diffrn_reflns_theta_max 29.31
_diffrn_reflns_theta_min 1.65
_diffrn_standards_number 0
_exptl_absorpt_coefficient_mu 5.554
_exptl_absorpt_correction_T_max 0.946
_exptl_absorpt_correction_T_min 0.895
_exptl_absorpt_correction_type empirical
_exptl_absorpt_process_details '(SADABS; Sheldrick, 1996)'
_exptl_crystal_colour Yellow
_exptl_crystal_density_diffrn 1.564
_exptl_crystal_density_method 'not measured'
_exptl_crystal_description Block
_exptl_crystal_F_000 1212
_exptl_crystal_size_max 0.02
_exptl_crystal_size_mid 0.01
_exptl_crystal_size_min 0.01
_refine_diff_density_max 1.633
_refine_diff_density_min -1.858
_refine_ls_extinction_method none
_refine_ls_goodness_of_fit_ref 1.000
_refine_ls_hydrogen_treatment constr
_refine_ls_matrix_type full
_refine_ls_number_parameters 535
_refine_ls_number_reflns 13587
_refine_ls_number_restraints 0
_refine_ls_restrained_S_all 1.000
_refine_ls_R_factor_all 0.0468
_refine_ls_R_factor_gt 0.0318
_refine_ls_shift/su_max 0.004
_refine_ls_shift/su_mean 0.000
_refine_ls_structure_factor_coef Fsqd
_refine_ls_weighting_details 'calc w = 1/[\s^2^(Fo^2^)+(0.04P)^2^] where P = (Fo^2^+2Fc^2^)/3'
_refine_ls_weighting_scheme calc
_refine_ls_wR_factor_gt 0.0654
_refine_ls_wR_factor_ref 0.0677
_reflns_number_gt 11103
_reflns_number_total 13587
_reflns_threshold_expression I>2\s(I)
_cod_data_source_file dn6135.cif
_cod_data_source_block I
_cod_database_code 2203748
_cod_database_fobs_code 2203748

loop_
_symmetry_equiv_pos_as_xyz
'x, y, z'
'-x, -y, -z'

loop_
_atom_site_label
_atom_site_fract_x
_atom_site_fract_y
_atom_site_fract_z
_atom_site_U_iso_or_equiv
_atom_site_adp_type
_atom_site_calc_flag
_atom_site_refinement_flags
_atom_site_occupancy
_atom_site_type_symbol
Pt1 -0.056171(12) 0.219787(7) 0.268849(7) 0.02461(4) Uani d . 1 Pt
C1 0.0782(4) 0.2933(2) 0.2043(2) 0.0328(8) Uani d . 1 C
C2 0.1591(4) 0.3341(2) 0.1640(2) 0.0335(8) Uani d . 1 C
C3 0.2565(3) 0.37971(19) 0.1128(2) 0.0275(7) Uani d . 1 C
C4 0.3556(4) 0.4404(2) 0.1445(2) 0.0299(7) Uani d . 1 C
H4A 0.3561 0.4498 0.2005 0.036 Uiso calc R 1 H
C5 0.4487(3) 0.47315(18) 0.02252(19) 0.0234(6) Uani d . 1 C
N1 0.4496(3) 0.48608(17) 0.10188(17) 0.0278(6) Uani d . 1 N
C6 0.3565(3) 0.4135(2) -0.0147(2) 0.0288(7) Uani d . 1 C
H6A 0.3592 0.4049 -0.0708 0.035 Uiso calc R 1 H
C7 0.2603(4) 0.3665(2) 0.0307(2) 0.0308(7) Uani d . 1 C
H7A 0.1969 0.3252 0.0058 0.037 Uiso calc R 1 H
C8 -0.1940(3) 0.1404(2) 0.3286(2) 0.0282(7) Uani d . 1 C
C9 -0.1909(5) 0.1335(3) 0.4111(2) 0.0459(10) Uani d . 1 C
H9A -0.1245 0.1684 0.4419 0.055 Uiso calc R 1 H
C10 -0.2828(6) 0.0764(3) 0.4496(3) 0.0652(15) Uani d . 1 C
H10A -0.2781 0.0731 0.5058 0.078 Uiso calc R 1 H
C11 -0.3796(5) 0.0253(3) 0.4065(4) 0.0647(15) Uani d . 1 C
H11A -0.4417 -0.0137 0.4325 0.078 Uiso calc R 1 H
C12 -0.3856(4) 0.0311(3) 0.3263(3) 0.0539(12) Uani d . 1 C
H12A -0.4523 -0.0044 0.2962 0.065 Uiso calc R 1 H
C13 -0.2961(4) 0.0878(2) 0.2879(2) 0.0360(8) Uani d . 1 C
H13A -0.3043 0.0911 0.2319 0.043 Uiso calc R 1 H
P1 0.11175(9) 0.12746(5) 0.25446(5) 0.02818(18) Uani d . 1 P
C14 0.0654(4) 0.0264(2) 0.2895(3) 0.0411(9) Uani d . 1 C
H14A 0.0255 0.0313 0.3439 0.049 Uiso calc R 1 H
H14B -0.0123 -0.0002 0.2549 0.049 Uiso calc R 1 H
C15 0.1892(5) -0.0279(3) 0.2915(3) 0.0506(11) Uani d . 1 C
H15A 0.1496 -0.0840 0.2955 0.076 Uiso calc R 1 H
H15B 0.2515 -0.0124 0.3376 0.076 Uiso calc R 1 H
H15C 0.2462 -0.0223 0.2427 0.076 Uiso calc R 1 H
C16 0.2827(4) 0.1622(3) 0.3029(2) 0.0390(8) Uani d . 1 C
H16A 0.3552 0.1236 0.2894 0.047 Uiso calc R 1 H
H16B 0.3181 0.2149 0.2818 0.047 Uiso calc R 1 H
C17 0.2708(5) 0.1708(3) 0.3926(3) 0.0560(12) Uani d . 1 C
H17A 0.3658 0.1895 0.4152 0.084 Uiso calc R 1 H
H17B 0.2379 0.1186 0.4140 0.084 Uiso calc R 1 H
H17C 0.2010 0.2100 0.4064 0.084 Uiso calc R 1 H
C18 0.1658(4) 0.1120(2) 0.1522(2) 0.0347(8) Uani d . 1 C
H18A 0.2194 0.1619 0.1343 0.042 Uiso calc R 1 H
H18B 0.2327 0.0688 0.1494 0.042 Uiso calc R 1 H
C19 0.0395(4) 0.0892(3) 0.0957(3) 0.0486(10) Uani d . 1 C
H19A 0.0762 0.0813 0.0416 0.073 Uiso calc R 1 H
H19B -0.0258 0.1325 0.0966 0.073 Uiso calc R 1 H
H19C -0.0135 0.0393 0.1123 0.073 Uiso calc R 1 H
P2 -0.20890(9) 0.31932(5) 0.28326(5) 0.02622(17) Uani d . 1 P
C20 -0.3695(4) 0.2985(2) 0.3437(2) 0.0345(8) Uani d . 1 C
H20A -0.4257 0.2503 0.3201 0.041 Uiso calc R 1 H
H20B -0.3377 0.2847 0.3973 0.041 Uiso calc R 1 H
C21 -0.4704(5) 0.3651(3) 0.3535(3) 0.0542(12) Uani d . 1 C
H21A -0.5479 0.3488 0.3907 0.081 Uiso calc R 1 H
H21B -0.5127 0.3751 0.3018 0.081 Uiso calc R 1 H
H21C -0.4158 0.4143 0.3743 0.081 Uiso calc R 1 H
C22 -0.1162(4) 0.4095(2) 0.3288(2) 0.0369(8) Uani d . 1 C
H22A -0.0381 0.4302 0.2929 0.044 Uiso calc R 1 H
H22B -0.1856 0.4513 0.3350 0.044 Uiso calc R 1 H
C23 -0.0512(5) 0.3957(3) 0.4094(2) 0.0474(10) Uani d . 1 C
H23A 0.0012 0.4457 0.4299 0.071 Uiso calc R 1 H
H23B 0.0159 0.3536 0.4039 0.071 Uiso calc R 1 H
H23C -0.1288 0.3789 0.4463 0.071 Uiso calc R 1 H
C24 -0.2759(4) 0.3526(2) 0.1890(2) 0.0358(8) Uani d . 1 C
H24A -0.3323 0.3996 0.1994 0.043 Uiso calc R 1 H
H24B -0.1925 0.3700 0.1551 0.043 Uiso calc R 1 H
Pt2 1.032188(11) 0.724753(7) 0.232281(7) 0.02203(4) Uani d . 1 Pt
C25 -0.3718(5) 0.2862(3) 0.1442(3) 0.0526(11) Uani d . 1 C
H25A -0.4019 0.3060 0.0931 0.079 Uiso calc R 1 H
H25B -0.4578 0.2712 0.1760 0.079 Uiso calc R 1 H
H25C -0.3172 0.2391 0.1347 0.079 Uiso calc R 1 H
C26 0.8978(3) 0.7826(2) 0.1645(2) 0.0270(7) Uani d . 1 C
C27 0.8145(3) 0.8179(2) 0.1275(2) 0.0282(7) Uani d . 1 C
C28 0.7191(3) 0.8674(2) 0.0884(2) 0.0267(7) Uani d . 1 C
C29 0.6389(3) 0.8430(2) 0.0203(2) 0.0303(7) Uani d . 1 C
H29A 0.6436 0.7901 -0.0020 0.036 Uiso calc R 1 H
C30 0.5535(3) 0.8948(2) -0.0145(2) 0.0265(6) Uani d . 1 C
H30A 0.4999 0.8781 -0.0613 0.032 Uiso calc R 1 H
C31 0.5454(3) 0.97124(19) 0.01828(19) 0.0230(6) Uani d . 1 C
N2 0.6194(3) 0.99657(18) 0.08523(18) 0.0312(6) Uani d . 1 N
C32 0.7027(4) 0.9459(2) 0.1183(2) 0.0317(7) Uani d . 1 C
H32A 0.7546 0.9639 0.1653 0.038 Uiso calc R 1 H
C33 1.1639(3) 0.6651(2) 0.30475(19) 0.0295(7) Uani d . 1 C
C34 1.2448(4) 0.7037(3) 0.3676(2) 0.0368(8) Uani d . 1 C
H34A 1.2425 0.7601 0.3763 0.044 Uiso calc R 1 H
C35 1.3285(4) 0.6618(3) 0.4177(2) 0.0469(11) Uani d . 1 C
H35A 1.3819 0.6899 0.4598 0.056 Uiso calc R 1 H
C36 1.3346(4) 0.5799(3) 0.4068(3) 0.0515(12) Uani d . 1 C
H36A 1.3916 0.5515 0.4412 0.062 Uiso calc R 1 H
C37 1.2575(4) 0.5400(3) 0.3457(3) 0.0456(10) Uani d . 1 C
H37A 1.2607 0.4835 0.3378 0.055 Uiso calc R 1 H
C38 1.1744(4) 0.5820(2) 0.2952(2) 0.0353(8) Uani d . 1 C
H38A 1.1230 0.5533 0.2527 0.042 Uiso calc R 1 H
P3 1.21085(8) 0.73062(5) 0.13842(5) 0.02451(17) Uani d . 1 P
C39 1.2266(4) 0.6336(2) 0.0875(2) 0.0389(9) Uani d . 1 C
H39A 1.3060 0.6399 0.0483 0.047 Uiso calc R 1 H
H39B 1.2549 0.5953 0.1271 0.047 Uiso calc R 1 H
C40 1.0923(5) 0.5972(3) 0.0450(3) 0.0650(14) Uani d . 1 C
H40A 1.1060 0.5416 0.0277 0.098 Uiso calc R 1 H
H40B 1.0742 0.6287 -0.0014 0.098 Uiso calc R 1 H
H40C 1.0094 0.5975 0.0812 0.098 Uiso calc R 1 H
C41 1.1923(4) 0.7976(2) 0.0561(2) 0.0333(8) Uani d . 1 C
H41A 1.2740 0.7918 0.0191 0.040 Uiso calc R 1 H
H41B 1.1018 0.7796 0.0269 0.040 Uiso calc R 1 H
C42 1.1889(4) 0.8867(2) 0.0799(2) 0.0385(8) Uani d . 1 C
H42A 1.1749 0.9173 0.0323 0.058 Uiso calc R 1 H
H42B 1.2807 0.9065 0.1056 0.058 Uiso calc R 1 H
H42C 1.1089 0.8935 0.1169 0.058 Uiso calc R 1 H
C43 1.3961(3) 0.7501(2) 0.1757(2) 0.0338(8) Uani d . 1 C
H43A 1.4183 0.7042 0.2079 0.041 Uiso calc R 1 H
H43B 1.4623 0.7512 0.1295 0.041 Uiso calc R 1 H
C44 1.4305(4) 0.8267(2) 0.2254(2) 0.0396(9) Uani d . 1 C
H44A 1.5274 0.8267 0.2487 0.059 Uiso calc R 1 H
H44B 1.3588 0.8300 0.2680 0.059 Uiso calc R 1 H
H44C 1.4274 0.8733 0.1917 0.059 Uiso calc R 1 H
P4 0.84663(8) 0.71218(5) 0.32216(5) 0.02637(17) Uani d . 1 P
C45 0.8725(4) 0.6497(3) 0.4062(2) 0.0354(8) Uani d . 1 C
H45A 0.9029 0.5973 0.3859 0.042 Uiso calc R 1 H
H45B 0.9526 0.6759 0.4395 0.042 Uiso calc R 1 H
C46 0.7398(4) 0.6336(3) 0.4590(2) 0.0475(11) Uani d . 1 C
H46A 0.7637 0.5994 0.5024 0.071 Uiso calc R 1 H
H46B 0.6601 0.6063 0.4273 0.071 Uiso calc R 1 H
H46C 0.7103 0.6848 0.4812 0.071 Uiso calc R 1 H
C47 0.6787(3) 0.6703(2) 0.2762(2) 0.0333(8) Uani d . 1 C
H47A 0.5993 0.6737 0.3152 0.040 Uiso calc R 1 H
H47B 0.6568 0.7032 0.2307 0.040 Uiso calc R 1 H
C48 0.6822(5) 0.5840(3) 0.2472(3) 0.0496(10) Uani d . 1 C
H48A 0.5958 0.5679 0.2149 0.074 Uiso calc R 1 H
H48B 0.6841 0.5493 0.2929 0.074 Uiso calc R 1 H
H48C 0.7691 0.5785 0.2149 0.074 Uiso calc R 1 H
C49 0.7969(4) 0.8093(3) 0.3636(2) 0.0415(9) Uani d . 1 C
H49A 0.7735 0.8434 0.3193 0.050 Uiso calc R 1 H
H49B 0.7084 0.7999 0.3961 0.050 Uiso calc R 1 H
C50 0.9137(5) 0.8542(3) 0.4143(3) 0.0583(12) Uani d . 1 C
H50A 0.8847 0.9078 0.4293 0.087 Uiso calc R 1 H
H50B 1.0044 0.8596 0.3843 0.087 Uiso calc R 1 H
H50C 0.9280 0.8245 0.4625 0.087 Uiso calc R 1 H

loop_
_atom_site_aniso_label
_atom_site_aniso_U_11
_atom_site_aniso_U_22
_atom_site_aniso_U_33
_atom_site_aniso_U_12
_atom_site_aniso_U_13
_atom_site_aniso_U_23
Pt1 0.01776(6) 0.02830(7) 0.02832(7) 0.00233(4) 0.00581(4) 0.00743(5)
C1 0.0240(15) 0.0351(19) 0.041(2) 0.0112(13) 0.0085(14) 0.0094(15)
C2 0.0276(16) 0.0296(18) 0.045(2) 0.0072(13) 0.0094(14) 0.0095(15)
C3 0.0205(14) 0.0255(16) 0.0383(19) 0.0063(12) 0.0093(13) 0.0118(13)
C4 0.0306(16) 0.0310(18) 0.0287(17) 0.0048(13) 0.0070(13) 0.0044(13)
C5 0.0207(14) 0.0231(15) 0.0274(16) 0.0050(11) 0.0055(11) 0.0062(12)
N1 0.0241(13) 0.0306(15) 0.0291(15) 0.0020(11) 0.0042(11) 0.0066(11)
C6 0.0293(16) 0.0288(17) 0.0284(17) 0.0016(13) 0.0040(13) 0.0034(13)
C7 0.0250(15) 0.0257(17) 0.041(2) -0.0017(13) 0.0037(14) 0.0066(14)
C8 0.0223(14) 0.0296(17) 0.0336(18) 0.0059(12) 0.0067(13) 0.0033(13)
C9 0.042(2) 0.059(3) 0.037(2) -0.0003(19) 0.0080(17) 0.0130(19)
C10 0.068(3) 0.076(4) 0.053(3) 0.005(3) 0.029(2) 0.028(3)
C11 0.052(3) 0.051(3) 0.091(4) -0.005(2) 0.038(3) 0.018(3)
C12 0.033(2) 0.036(2) 0.091(4) -0.0046(17) 0.017(2) -0.001(2)
C13 0.0265(16) 0.0332(19) 0.048(2) 0.0030(14) 0.0058(15) 0.0004(16)
P1 0.0195(4) 0.0325(5) 0.0336(5) 0.0047(3) 0.0069(3) 0.0086(4)
C14 0.0306(18) 0.039(2) 0.056(3) 0.0089(15) 0.0111(17) 0.0190(18)
C15 0.046(2) 0.043(2) 0.067(3) 0.0178(19) 0.015(2) 0.019(2)
C16 0.0248(16) 0.049(2) 0.044(2) 0.0063(15) 0.0023(15) 0.0028(17)
C17 0.047(2) 0.078(3) 0.043(3) 0.006(2) -0.0042(19) -0.003(2)
C18 0.0323(17) 0.0358(19) 0.037(2) 0.0055(14) 0.0094(14) 0.0039(15)
C19 0.040(2) 0.062(3) 0.043(2) 0.008(2) 0.0008(18) 0.000(2)
P2 0.0217(4) 0.0297(4) 0.0279(4) 0.0044(3) 0.0016(3) 0.0039(3)
C20 0.0258(16) 0.042(2) 0.0359(19) 0.0055(14) 0.0086(14) 0.0046(16)
C21 0.043(2) 0.063(3) 0.061(3) 0.025(2) 0.021(2) 0.012(2)
C22 0.0351(18) 0.0288(18) 0.047(2) 0.0029(14) -0.0061(16) -0.0025(15)
C23 0.042(2) 0.056(3) 0.043(2) -0.0017(19) -0.0080(18) -0.002(2)
C24 0.0339(18) 0.046(2) 0.0302(18) 0.0140(16) -0.0011(14) 0.0070(15)
Pt2 0.01533(5) 0.02664(7) 0.02528(7) 0.00658(4) -0.00191(4) 0.00544(5)
C25 0.055(3) 0.066(3) 0.038(2) 0.014(2) -0.0137(19) -0.008(2)
C26 0.0188(14) 0.0328(17) 0.0306(17) 0.0067(12) 0.0015(12) 0.0059(13)
C27 0.0234(15) 0.0324(18) 0.0302(17) 0.0075(13) 0.0024(12) 0.0085(13)
C28 0.0175(13) 0.0324(17) 0.0319(17) 0.0063(12) 0.0027(12) 0.0135(13)
C29 0.0265(15) 0.0297(17) 0.0362(19) 0.0087(13) 0.0009(13) 0.0082(14)
C30 0.0235(14) 0.0301(17) 0.0271(16) 0.0070(12) -0.0030(12) 0.0045(13)
C31 0.0161(12) 0.0275(16) 0.0263(16) 0.0041(11) -0.0002(11) 0.0077(12)
N2 0.0280(14) 0.0314(15) 0.0351(16) 0.0065(11) -0.0079(12) 0.0054(12)
C32 0.0256(15) 0.0357(19) 0.0346(18) 0.0059(13) -0.0056(13) 0.0060(14)
C33 0.0192(14) 0.047(2) 0.0248(16) 0.0104(13) 0.0017(12) 0.0117(14)
C34 0.0233(16) 0.055(2) 0.0328(19) 0.0051(15) 0.0020(13) 0.0094(16)
C35 0.0223(16) 0.090(3) 0.029(2) 0.0064(18) -0.0018(14) 0.017(2)
C36 0.0309(19) 0.087(4) 0.043(2) 0.027(2) 0.0070(17) 0.035(2)
C37 0.038(2) 0.056(3) 0.049(2) 0.0227(18) 0.0151(18) 0.028(2)
C38 0.0279(16) 0.042(2) 0.038(2) 0.0118(15) 0.0052(14) 0.0163(16)
P3 0.0196(3) 0.0260(4) 0.0291(4) 0.0075(3) 0.0006(3) 0.0048(3)
C39 0.0360(19) 0.036(2) 0.046(2) 0.0126(15) 0.0051(16) -0.0046(16)
C40 0.055(3) 0.051(3) 0.086(4) 0.006(2) -0.003(3) -0.031(3)
C41 0.0318(17) 0.041(2) 0.0284(18) 0.0096(15) 0.0007(14) 0.0079(15)
C42 0.0324(18) 0.039(2) 0.046(2) 0.0063(15) -0.0006(16) 0.0133(17)
C43 0.0167(14) 0.043(2) 0.043(2) 0.0081(13) -0.0003(13) 0.0104(16)
C44 0.0275(17) 0.042(2) 0.050(2) 0.0054(15) -0.0065(16) 0.0063(17)
P4 0.0184(4) 0.0327(5) 0.0287(4) 0.0048(3) 0.0009(3) 0.0036(3)
C45 0.0218(15) 0.054(2) 0.0302(18) 0.0009(15) -0.0013(13) 0.0116(16)
C46 0.0310(19) 0.076(3) 0.035(2) -0.0025(19) 0.0045(16) 0.016(2)
C47 0.0161(14) 0.045(2) 0.040(2) 0.0029(13) -0.0051(13) 0.0150(16)
C48 0.045(2) 0.054(3) 0.048(3) -0.0032(19) -0.0167(19) -0.001(2)
C49 0.0351(19) 0.047(2) 0.043(2) 0.0101(17) 0.0104(16) 0.0008(18)
C50 0.057(3) 0.054(3) 0.060(3) -0.008(2) 0.013(2) -0.009(2)

loop_
_atom_type_symbol
_atom_type_description
_atom_type_scat_dispersion_real
_atom_type_scat_dispersion_imag
_atom_type_scat_source
C C 0.0033 0.0016 'International Tables Vol C Tables 4.2.6.8 and 6.1.1.4'
H H 0 0 'International Tables Vol C Tables 4.2.6.8 and 6.1.1.4'
N N 0.0061 0.0033 'International Tables Vol C Tables 4.2.6.8 and 6.1.1.4'
P P 0.1023 0.0942 'International Tables Vol C Tables 4.2.6.8 and 6.1.1.4'
Pt Pt -1.7033 8.3905 'International Tables Vol C Tables 4.2.6.8 and 6.1.1.4'

loop_
_geom_angle_atom_site_label_1
_geom_angle_atom_site_label_2
_geom_angle_atom_site_label_3
_geom_angle_site_symmetry_3
_geom_angle
C1 Pt1 C8 . 176.58(14)
C1 Pt1 P2 . 89.53(9)
C8 Pt1 P2 . 92.15(9)
C1 Pt1 P1 . 86.75(9)
C8 Pt1 P1 . 91.69(9)
P2 Pt1 P1 . 175.56(3)
C2 C1 Pt1 . 177.2(3)
C1 C2 C3 . 177.1(4)
C7 C3 C4 . 116.1(3)
C7 C3 C2 . 123.4(3)
C4 C3 C2 . 120.4(3)
N1 C4 C3 . 124.8(3)
N1 C4 H4A . 117.6
C3 C4 H4A . 117.6
N1 C5 C6 . 122.0(3)
N1 C5 C5 2_665 115.9(4)
C6 C5 C5 2_665 122.1(4)
C4 N1 C5 . 117.8(3)
C7 C6 C5 . 119.3(3)
C7 C6 H6A . 120.4
C5 C6 H6A . 120.4
C6 C7 C3 . 120.0(3)
C6 C7 H7A . 120.0
C3 C7 H7A . 120.0
C13 C8 C9 . 115.6(3)
C13 C8 Pt1 . 121.0(3)
C9 C8 Pt1 . 123.4(3)
C8 C9 C10 . 121.8(4)
C8 C9 H9A . 119.1
C10 C9 H9A . 119.1
C11 C10 C9 . 120.2(5)
C11 C10 H10A . 119.9
C9 C10 H10A . 119.9
C12 C11 C10 . 119.2(4)
C12 C11 H11A . 120.4
C10 C11 H11A . 120.4
C11 C12 C13 . 120.9(4)
C11 C12 H12A . 119.6
C13 C12 H12A . 119.6
C12 C13 C8 . 122.3(4)
C12 C13 H13A . 118.9
C8 C13 H13A . 118.9
C18 P1 C16 . 102.32(17)
C18 P1 C14 . 104.65(19)
C16 P1 C14 . 105.48(19)
C18 P1 Pt1 . 112.68(12)
C16 P1 Pt1 . 111.98(13)
C14 P1 Pt1 . 118.23(12)
C15 C14 P1 . 115.9(3)
C15 C14 H14A . 108.3
P1 C14 H14A . 108.3
C15 C14 H14B . 108.3
P1 C14 H14B . 108.3
H14A C14 H14B . 107.4
C14 C15 H15A . 109.5
C14 C15 H15B . 109.5
H15A C15 H15B . 109.5
C14 C15 H15C . 109.5
H15A C15 H15C . 109.5
H15B C15 H15C . 109.5
C17 C16 P1 . 113.2(3)
C17 C16 H16A . 108.9
P1 C16 H16A . 108.9
C17 C16 H16B . 108.9
P1 C16 H16B . 108.9
H16A C16 H16B . 107.8
C16 C17 H17A . 109.5
C16 C17 H17B . 109.5
H17A C17 H17B . 109.5
C16 C17 H17C . 109.5
H17A C17 H17C . 109.5
H17B C17 H17C . 109.5
C19 C18 P1 . 113.7(3)
C19 C18 H18A . 108.8
P1 C18 H18A . 108.8
C19 C18 H18B . 108.8
P1 C18 H18B . 108.8
H18A C18 H18B . 107.7
C18 C19 H19A . 109.5
C18 C19 H19B . 109.5
H19A C19 H19B . 109.5
C18 C19 H19C . 109.5
H19A C19 H19C . 109.5
H19B C19 H19C . 109.5
C22 P2 C20 . 104.96(19)
C22 P2 C24 . 103.97(18)
C20 P2 C24 . 105.21(17)
C22 P2 Pt1 . 110.87(12)
C20 P2 Pt1 . 117.09(12)
C24 P2 Pt1 . 113.58(12)
C21 C20 P2 . 116.9(3)
C21 C20 H20A . 108.1
P2 C20 H20A . 108.1
C21 C20 H20B . 108.1
P2 C20 H20B . 108.1
H20A C20 H20B . 107.3
C20 C21 H21A . 109.5
C20 C21 H21B . 109.5
H21A C21 H21B . 109.5
C20 C21 H21C . 109.5
H21A C21 H21C . 109.5
H21B C21 H21C . 109.5
C23 C22 P2 . 113.1(3)
C23 C22 H22A . 109.0
P2 C22 H22A . 109.0
C23 C22 H22B . 109.0
P2 C22 H22B . 109.0
H22A C22 H22B . 107.8
C22 C23 H23A . 109.5
C22 C23 H23B . 109.5
H23A C23 H23B . 109.5
C22 C23 H23C . 109.5
H23A C23 H23C . 109.5
H23B C23 H23C . 109.5
C25 C24 P2 . 112.4(3)
C25 C24 H24A . 109.1
P2 C24 H24A . 109.1
C25 C24 H24B . 109.1
P2 C24 H24B . 109.1
H24A C24 H24B . 107.9
C26 Pt2 C33 . 177.92(12)
C26 Pt2 P3 . 92.89(9)
C33 Pt2 P3 . 89.19(9)
C26 Pt2 P4 . 86.63(9)
C33 Pt2 P4 . 91.28(9)
P3 Pt2 P4 . 176.53(3)
C24 C25 H25A . 109.5
C24 C25 H25B . 109.5
H25A C25 H25B . 109.5
C24 C25 H25C . 109.5
H25A C25 H25C . 109.5
H25B C25 H25C . 109.5
C27 C26 Pt2 . 176.8(3)
C26 C27 C28 . 174.1(4)
C29 C28 C32 . 115.9(3)
C29 C28 C27 . 124.0(3)
C32 C28 C27 . 120.1(3)
C30 C29 C28 . 120.3(3)
C30 C29 H29A . 119.8
C28 C29 H29A . 119.8
C29 C30 C31 . 119.9(3)
C29 C30 H30A . 120.1
C31 C30 H30A . 120.1
N2 C31 C30 . 121.5(3)
N2 C31 C31 2_675 117.4(4)
C30 C31 C31 2_675 121.2(4)
C32 N2 C31 . 118.1(3)
N2 C32 C28 . 124.3(3)
N2 C32 H32A . 117.8
C28 C32 H32A . 117.8
C34 C33 C38 . 115.6(3)
C34 C33 Pt2 . 122.9(3)
C38 C33 Pt2 . 121.6(3)
C35 C34 C33 . 122.0(4)
C35 C34 H34A . 119.0
C33 C34 H34A . 119.0
C36 C35 C34 . 120.6(4)
C36 C35 H35A . 119.7
C34 C35 H35A . 119.7
C37 C36 C35 . 119.2(3)
C37 C36 H36A . 120.4
C35 C36 H36A . 120.4
C36 C37 C38 . 120.2(4)
C36 C37 H37A . 119.9
C38 C37 H37A . 119.9
C37 C38 C33 . 122.5(4)
C37 C38 H38A . 118.8
C33 C38 H38A . 118.8
C39 P3 C43 . 99.16(17)
C39 P3 C41 . 102.75(18)
C43 P3 C41 . 106.87(17)
C39 P3 Pt2 . 112.23(13)
C43 P3 Pt2 . 116.15(12)
C41 P3 Pt2 . 117.39(12)
C40 C39 P3 . 115.7(3)
C40 C39 H39A . 108.4
P3 C39 H39A . 108.4
C40 C39 H39B . 108.4
P3 C39 H39B . 108.4
H39A C39 H39B . 107.4
C39 C40 H40A . 109.5
C39 C40 H40B . 109.5
H40A C40 H40B . 109.5
C39 C40 H40C . 109.5
H40A C40 H40C . 109.5
H40B C40 H40C . 109.5
C42 C41 P3 . 115.4(3)
C42 C41 H41A . 108.4
P3 C41 H41A . 108.4
C42 C41 H41B . 108.4
P3 C41 H41B . 108.4
H41A C41 H41B . 107.5
C41 C42 H42A . 109.5
C41 C42 H42B . 109.5
H42A C42 H42B . 109.5
C41 C42 H42C . 109.5
H42A C42 H42C . 109.5
H42B C42 H42C . 109.5
C44 C43 P3 . 116.9(2)
C44 C43 H43A . 108.1
P3 C43 H43A . 108.1
C44 C43 H43B . 108.1
P3 C43 H43B . 108.1
H43A C43 H43B . 107.3
C43 C44 H44A . 109.5
C43 C44 H44B . 109.5
H44A C44 H44B . 109.5
C43 C44 H44C . 109.5
H44A C44 H44C . 109.5
H44B C44 H44C . 109.5
C47 P4 C45 . 105.07(17)
C47 P4 C49 . 102.16(18)
C45 P4 C49 . 106.49(19)
C47 P4 Pt2 . 112.00(13)
C45 P4 Pt2 . 116.65(12)
C49 P4 Pt2 . 113.16(14)
C46 C45 P4 . 115.3(3)
C46 C45 H45A . 108.5
P4 C45 H45A . 108.5
C46 C45 H45B . 108.5
P4 C45 H45B . 108.5
H45A C45 H45B . 107.5
C45 C46 H46A . 109.5
C45 C46 H46B . 109.5
H46A C46 H46B . 109.5
C45 C46 H46C . 109.5
H46A C46 H46C . 109.5
H46B C46 H46C . 109.5
C48 C47 P4 . 113.5(2)
C48 C47 H47A . 108.9
P4 C47 H47A . 108.9
C48 C47 H47B . 108.9
P4 C47 H47B . 108.9
H47A C47 H47B . 107.7
C47 C48 H48A . 109.5
C47 C48 H48B . 109.5
H48A C48 H48B . 109.5
C47 C48 H48C . 109.5
H48A C48 H48C . 109.5
H48B C48 H48C . 109.5
C50 C49 P4 . 113.8(3)
C50 C49 H49A . 108.8
P4 C49 H49A . 108.8
C50 C49 H49B . 108.8
P4 C49 H49B . 108.8
H49A C49 H49B . 107.7
C49 C50 H50A . 109.5
C49 C50 H50B . 109.5
H50A C50 H50B . 109.5
C49 C50 H50C . 109.5
H50A C50 H50C . 109.5
H50B C50 H50C . 109.5

loop_
_geom_bond_atom_site_label_1
_geom_bond_atom_site_label_2
_geom_bond_site_symmetry_2
_geom_bond_distance
Pt1 C1 . 2.017(4)
Pt1 C8 . 2.051(3)
Pt1 P2 . 2.2794(8)
Pt1 P1 . 2.2889(8)
C1 C2 . 1.197(5)
C2 C3 . 1.438(4)
C3 C7 . 1.391(5)
C3 C4 . 1.397(5)
C4 N1 . 1.334(4)
C4 H4A . 0.9500
C5 N1 . 1.344(4)
C5 C6 . 1.386(5)
C5 C5 2_665 1.478(6)
C6 C7 . 1.385(5)
C6 H6A . 0.9500
C7 H7A . 0.9500
C8 C13 . 1.394(5)
C8 C9 . 1.397(5)
C9 C10 . 1.399(6)
C9 H9A . 0.9500
C10 C11 . 1.370(8)
C10 H10A . 0.9500
C11 C12 . 1.358(7)
C11 H11A . 0.9500
C12 C13 . 1.383(6)
C12 H12A . 0.9500
C13 H13A . 0.9500
P1 C18 . 1.808(4)
P1 C16 . 1.820(4)
P1 C14 . 1.823(4)
C14 C15 . 1.524(5)
C14 H14A . 0.9900
C14 H14B . 0.9900
C15 H15A . 0.9800
C15 H15B . 0.9800
C15 H15C . 0.9800
C16 C17 . 1.516(6)
C16 H16A . 0.9900
C16 H16B . 0.9900
C17 H17A . 0.9800
C17 H17B . 0.9800
C17 H17C . 0.9800
C18 C19 . 1.521(5)
C18 H18A . 0.9900
C18 H18B . 0.9900
C19 H19A . 0.9800
C19 H19B . 0.9800
C19 H19C . 0.9800
P2 C22 . 1.811(4)
P2 C20 . 1.818(3)
P2 C24 . 1.826(3)
C20 C21 . 1.517(5)
C20 H20A . 0.9900
C20 H20B . 0.9900
C21 H21A . 0.9800
C21 H21B . 0.9800
C21 H21C . 0.9800
C22 C23 . 1.517(5)
C22 H22A . 0.9900
C22 H22B . 0.9900
C23 H23A . 0.9800
C23 H23B . 0.9800
C23 H23C . 0.9800
C24 C25 . 1.534(6)
C24 H24A . 0.9900
C24 H24B . 0.9900
Pt2 C26 . 2.017(3)
Pt2 C33 . 2.066(3)
Pt2 P3 . 2.2869(8)
Pt2 P4 . 2.2914(9)
C25 H25A . 0.9800
C25 H25B . 0.9800
C25 H25C . 0.9800
C26 C27 . 1.199(4)
C27 C28 . 1.436(4)
C28 C29 . 1.393(5)
C28 C32 . 1.405(5)
C29 C30 . 1.368(4)
C29 H29A . 0.9500
C30 C31 . 1.380(5)
C30 H30A . 0.9500
C31 N2 . 1.354(4)
C31 C31 2_675 1.480(5)
N2 C32 . 1.330(4)
C32 H32A . 0.9500
C33 C34 . 1.400(5)
C33 C38 . 1.401(5)
C34 C35 . 1.392(5)
C34 H34A . 0.9500
C35 C36 . 1.377(7)
C35 H35A . 0.9500
C36 C37 . 1.370(6)
C36 H36A . 0.9500
C37 C38 . 1.394(5)
C37 H37A . 0.9500
C38 H38A . 0.9500
P3 C39 . 1.819(4)
P3 C43 . 1.826(3)
P3 C41 . 1.828(3)
C39 C40 . 1.505(6)
C39 H39A . 0.9900
C39 H39B . 0.9900
C40 H40A . 0.9800
C40 H40B . 0.9800
C40 H40C . 0.9800
C41 C42 . 1.528(5)
C41 H41A . 0.9900
C41 H41B . 0.9900
C42 H42A . 0.9800
C42 H42B . 0.9800
C42 H42C . 0.9800
C43 C44 . 1.511(5)
C43 H43A . 0.9900
C43 H43B . 0.9900
C44 H44A . 0.9800
C44 H44B . 0.9800
C44 H44C . 0.9800
P4 C47 . 1.811(3)
P4 C45 . 1.816(4)
P4 C49 . 1.836(4)
C45 C46 . 1.528(5)
C45 H45A . 0.9900
C45 H45B . 0.9900
C46 H46A . 0.9800
C46 H46B . 0.9800
C46 H46C . 0.9800
C47 C48 . 1.506(6)
C47 H47A . 0.9900
C47 H47B . 0.9900
C48 H48A . 0.9800
C48 H48B . 0.9800
C48 H48C . 0.9800
C49 C50 . 1.508(6)
C49 H49A . 0.9900
C49 H49B . 0.9900
C50 H50A . 0.9800
C50 H50B . 0.9800
C50 H50C . 0.9800
